data_7100001
loop_
_publ_author_name
'Jon Parquette'
'Judith C. Gallucci'
'Adam J. Preston'

_publ_section_title
;
The Influence of Sterics on the Formation of Polar
1-D Hydrogen-Bonded Networks
;
_journal_name_full 'Chemical Communications'
_journal_paper_doi 10.1039/b414470h
_journal_year 2005
_chemical_absolute_configuration syn
_chemical_formula_moiety 'C13 H16 N4 O2'
_chemical_formula_sum 'C13 H16 N4 O2'
_chemical_formula_weight 260.30
_space_group_IT_number 18
_space_group_name_Hall 'P 2 2ab'
_space_group_name_H-M_alt 'P 21 21 2'
_symmetry_cell_setting orthorhombic
_symmetry_Int_Tables_number 18
_symmetry_space_group_name_Hall 'P 2 2ab'
_symmetry_space_group_name_H-M 'P 21 21 2'
_cell_angle_alpha 90
_cell_angle_beta 90
_cell_angle_gamma 90
_cell_formula_units_Z 10
_cell_length_a 32.0792(5)
_cell_length_b 14.4080(2)
_cell_length_c 7.2035(1)
_cell_measurement_temperature 200(2)
_cell_measurement_wavelength 0.71073
_cell_volume 3329.44(8)
_diffrn_ambient_temperature 200(2)
_exptl_crystal_density_diffrn 1.298
_cod_database_code 7100001

loop_
_symmetry_equiv_pos_as_xyz
'x, y, z'
'-x, -y, z'
'x+1/2, -y+1/2, -z'
'-x+1/2, y+1/2, -z'

loop_
_atom_site_label
_atom_site_type_symbol
_atom_site_fract_x
_atom_site_fract_y
_atom_site_fract_z
_atom_site_U_iso_or_equiv
_atom_site_adp_type
_atom_site_occupancy
_atom_site_symmetry_multiplicity
_atom_site_calc_flag
_atom_site_refinement_flags
_atom_site_disorder_assembly
_atom_site_disorder_group
C1A C 0.79810(7) 0.50071(16) 0.8045(3) 0.0350(6) Uani 1 1 d . . .
C1B C 0.60128(6) 0.49517(16) 0.9344(3) 0.0333(6) Uani 1 1 d . . .
C1C C 0.5 1 0.1200(4) 0.0310(8) Uani 1 2 d S . .
C2A C 0.76650(7) 0.45707(15) 0.7016(3) 0.0335(6) Uani 1 1 d . . .
H2A H 0.7441 0.4271 0.7633 0.04 Uiso 1 1 calc R . .
C2B C 0.56865(7) 0.45580(15) 0.8313(3) 0.0338(5) Uani 1 1 d . . .
H2B H 0.5454 0.4291 0.8934 0.041 Uiso 1 1 calc R . .
C2C C 0.53279(7) 0.96138(15) 0.2224(3) 0.0308(5) Uani 1 1 d . . .
H2C H 0.5562 0.9352 0.1605 0.037 Uiso 1 1 calc R . .
C3A C 0.76829(6) 0.45799(14) 0.5102(3) 0.0293(5) Uani 1 1 d . . .
C3B C 0.57026(7) 0.45581(14) 0.6406(3) 0.0290(5) Uani 1 1 d . . .
C3C C 0.53090(7) 0.96156(14) 0.4131(3) 0.0267(5) Uani 1 1 d . . .
C4A C 0.82827(7) 0.54316(14) 0.5115(3) 0.0296(5) Uani 1 1 d . . .
C4B C 0.63183(6) 0.53450(15) 0.6394(3) 0.0291(5) Uani 1 1 d . . .
C4C C 0.56445(6) 0.91638(14) 0.5231(3) 0.0282(5) Uani 1 1 d . . .
C5A C 0.82944(7) 0.54407(15) 0.7026(3) 0.0342(6) Uani 1 1 d . . .
H5A H 0.8517 0.5744 0.7651 0.041 Uiso 1 1 calc R . .
C5B C 0.63367(7) 0.53469(15) 0.8311(3) 0.0329(6) Uani 1 1 d . . .
H5B H 0.6569 0.5616 0.8926 0.039 Uiso 1 1 calc R . .
C5C C 0.62123(7) 0.82789(16) 0.5506(3) 0.0408(6) Uani 1 1 d . . .
H5C1 H 0.6503 0.8473 0.5268 0.049 Uiso 1 1 calc R . .
H5C2 H 0.6196 0.7594 0.5433 0.049 Uiso 1 1 calc R . .
C6A C 0.73581(6) 0.40962(15) 0.4002(3) 0.0286(5) Uani 1 1 d . . .
C6B C 0.53634(6) 0.41162(15) 0.5320(3) 0.0324(5) Uani 1 1 d . . .
C6C C 0.60654(7) 0.86228(17) 0.7408(3) 0.0391(6) Uani 1 1 d . . .
H6C H 0.6281 0.9046 0.795 0.047 Uiso 1 1 calc R . .
C7A C 0.67762(7) 0.32600(17) 0.3687(4) 0.0433(7) Uani 1 1 d . . .
H7A1 H 0.65 0.3562 0.3797 0.052 Uiso 1 1 calc R . .
H7A2 H 0.6742 0.2583 0.3873 0.052 Uiso 1 1 calc R . .
C7B C 0.47774(7) 0.32936(18) 0.5062(4) 0.0488(7) Uani 1 1 d . . .
H7B1 H 0.4487 0.3502 0.5267 0.059 Uiso 1 1 calc R . .
H7B2 H 0.4789 0.261 0.5181 0.059 Uiso 1 1 calc R . .
C7C C 0.59724(8) 0.78456(17) 0.8766(4) 0.0570(8) Uani 1 1 d . . .
H7C1 H 0.5895 0.811 0.9971 0.086 Uiso 1 1 calc R . .
H7C2 H 0.6221 0.7456 0.8913 0.086 Uiso 1 1 calc R . .
H7C3 H 0.5742 0.7468 0.8292 0.086 Uiso 1 1 calc R . .
C8A C 0.69724(7) 0.34636(17) 0.1797(4) 0.0405(6) Uani 1 1 d . . .
H8A H 0.6771 0.3826 0.1024 0.049 Uiso 1 1 calc R . .
C8B C 0.49329(8) 0.36000(17) 0.3163(4) 0.0482(7) Uani 1 1 d . . .
H8B H 0.4733 0.4061 0.2626 0.058 Uiso 1 1 calc R . .
C9A C 0.71136(8) 0.26165(17) 0.0726(4) 0.0526(7) Uani 1 1 d . . .
H9A1 H 0.7223 0.2809 -0.0484 0.079 Uiso 1 1 calc R . .
H9A2 H 0.6877 0.2197 0.0543 0.079 Uiso 1 1 calc R . .
H9A3 H 0.7332 0.2295 0.1426 0.079 Uiso 1 1 calc R . .
C9B C 0.49890(10) 0.28015(19) 0.1806(4) 0.0737(9) Uani 1 1 d . . .
H9B1 H 0.5071 0.3046 0.0591 0.111 Uiso 1 1 calc R . .
H9B2 H 0.4726 0.2461 0.1686 0.111 Uiso 1 1 calc R . .
H9B3 H 0.5206 0.2382 0.2267 0.111 Uiso 1 1 calc R . .
C10A C 0.86157(6) 0.58958(15) 0.4033(3) 0.0308(5) Uani 1 1 d . . .
C10B C 0.66447(6) 0.58181(14) 0.5296(3) 0.0294(5) Uani 1 1 d . . .
C11A C 0.92070(7) 0.67023(19) 0.3767(4) 0.0519(8) Uani 1 1 d . . .
H11A H 0.9494 0.6463 0.3922 0.062 Uiso 1 1 calc R . .
H11B H 0.921 0.7384 0.3941 0.062 Uiso 1 1 calc R . .
C11B C 0.71941(7) 0.67623(16) 0.4982(4) 0.0406(6) Uani 1 1 d . . .
H11C H 0.7484 0.6559 0.5211 0.049 Uiso 1 1 calc R . .
H11D H 0.7182 0.7448 0.5055 0.049 Uiso 1 1 calc R . .
C12A C 0.90346(7) 0.64486(17) 0.1845(4) 0.0452(7) Uani 1 1 d . . .
H12A H 0.9229 0.6002 0.1228 0.054 Uiso 1 1 calc R . .
C12B C 0.70419(7) 0.64223(16) 0.3082(4) 0.0375(6) Uani 1 1 d . . .
H12B H 0.7267 0.6057 0.2462 0.045 Uiso 1 1 calc R . .
C13A C 0.89711(8) 0.7278(2) 0.0599(4) 0.0717(10) Uani 1 1 d . . .
H13A H 0.8857 0.7073 -0.0594 0.108 Uiso 1 1 calc R . .
H13B H 0.9239 0.7588 0.0392 0.108 Uiso 1 1 calc R . .
H13C H 0.8777 0.7712 0.1188 0.108 Uiso 1 1 calc R . .
C13B C 0.68945(8) 0.71899(16) 0.1796(4) 0.0490(7) Uani 1 1 d . . .
H13D H 0.6831 0.6928 0.0573 0.073 Uiso 1 1 calc R . .
H13E H 0.7114 0.7659 0.1674 0.073 Uiso 1 1 calc R . .
H13F H 0.6643 0.7478 0.2313 0.073 Uiso 1 1 calc R . .
N1A N 0.79794(7) 0.50076(17) 0.9918(3) 0.0493(6) Uani 1 1 d . . .
H1A1 H 0.8190(8) 0.5293(18) 1.059(4) 0.069(9) Uiso 1 1 d . . .
H1A2 H 0.7742(7) 0.4714(17) 1.063(3) 0.058(8) Uiso 1 1 d . . .
N1B N 0.60135(7) 0.49413(16) 1.1210(3) 0.0491(6) Uani 1 1 d . . .
H1B1 H 0.6238(9) 0.5231(19) 1.190(4) 0.073(9) Uiso 1 1 d . . .
H1B2 H 0.5775(7) 0.4657(16) 1.202(4) 0.053(8) Uiso 1 1 d . . .
N1C N 0.5 1 -0.0677(4) 0.0454(8) Uani 1 2 d S . .
H1C1 H 0.4779(7) 1.0255(18) -0.139(4) 0.065(9) Uiso 1 1 d . . .
N2A N 0.79837(5) 0.50056(12) 0.4095(2) 0.0309(5) Uani 1 1 d . . .
N2B N 0.60121(5) 0.49447(12) 0.5401(2) 0.0304(4) Uani 1 1 d . . .
N2C N 0.5 1 0.5139(3) 0.0279(6) Uani 1 2 d S . .
N3A N 0.73351(6) 0.40565(13) 0.2253(3) 0.0360(5) Uani 1 1 d . . .
N3B N 0.53339(6) 0.40709(13) 0.3578(3) 0.0397(5) Uani 1 1 d . . .
N3C N 0.56838(6) 0.91613(13) 0.6971(3) 0.0355(5) Uani 1 1 d . . .
N4A N 0.86376(5) 0.59668(13) 0.2281(3) 0.0367(5) Uani 1 1 d . . .
N4B N 0.66883(6) 0.57997(13) 0.3558(3) 0.0359(5) Uani 1 1 d . . .
O1A O 0.70664(4) 0.36419(11) 0.5028(2) 0.0398(4) Uani 1 1 d . . .
O1B O 0.50562(5) 0.37299(11) 0.6362(2) 0.0474(5) Uani 1 1 d . . .
O1C O 0.59329(4) 0.87013(11) 0.4188(2) 0.0430(4) Uani 1 1 d . . .
O2A O 0.89272(5) 0.62676(11) 0.5077(3) 0.0454(5) Uani 1 1 d . . .
O2B O 0.69130(4) 0.63463(11) 0.6313(2) 0.0411(4) Uani 1 1 d . . .

loop_
_atom_site_aniso_label
_atom_site_aniso_U_11
_atom_site_aniso_U_22
_atom_site_aniso_U_33
_atom_site_aniso_U_23
_atom_site_aniso_U_13
_atom_site_aniso_U_12
C1A 0.0422(14) 0.0324(13) 0.0303(14) 0.0027(12) -0.0033(11) -0.0006(12)
C1B 0.0349(13) 0.0347(13) 0.0303(13) 0.0005(11) 0.0008(11) 0.0006(12)
C1C 0.0363(18) 0.0367(18) 0.0201(17) 0 0 -0.0006(16)
C2A 0.0399(13) 0.0320(13) 0.0286(14) 0.0049(11) 0.0042(11) -0.0008(11)
C2B 0.0365(12) 0.0384(13) 0.0266(13) 0.0045(12) 0.0030(11) -0.0014(11)
C2C 0.0313(12) 0.0360(13) 0.0250(13) -0.0025(10) 0.0034(10) 0.0022(10)
C3A 0.0304(12) 0.0257(11) 0.0316(14) -0.0004(11) -0.0002(11) 0.0012(10)
C3B 0.0292(12) 0.0287(12) 0.0290(13) 0.0017(11) -0.0007(10) -0.0003(10)
C3C 0.0275(11) 0.0292(12) 0.0236(12) -0.0012(10) 0.0010(10) 0.0014(10)
C4A 0.0312(12) 0.0262(11) 0.0313(14) 0.0008(11) -0.0030(11) -0.0003(10)
C4B 0.0290(12) 0.0290(12) 0.0291(13) -0.0005(10) -0.0006(10) -0.0004(10)
C4C 0.0258(11) 0.0288(12) 0.0299(14) -0.0048(11) 0.0016(10) 0.0038(10)
C5A 0.0410(14) 0.0344(13) 0.0271(14) -0.0012(11) -0.0041(11) -0.0029(11)
C5B 0.0359(13) 0.0359(13) 0.0268(13) -0.0028(11) -0.0038(11) -0.0010(10)
C5C 0.0333(13) 0.0377(13) 0.0515(17) 0.0019(13) -0.0041(13) 0.0105(11)
C6A 0.0281(12) 0.0243(11) 0.0333(14) 0.0043(11) 0.0019(10) -0.0010(10)
C6B 0.0321(13) 0.0316(12) 0.0334(14) 0.0048(12) 0.0007(11) -0.0053(10)
C6C 0.0365(13) 0.0384(13) 0.0425(16) -0.0028(12) -0.0132(12) 0.0098(12)
C7A 0.0365(13) 0.0453(14) 0.0480(17) -0.0046(14) 0.0023(13) -0.0107(11)
C7B 0.0372(14) 0.0467(15) 0.0624(18) -0.0067(15) -0.0010(13) -0.0137(12)
C7C 0.077(2) 0.0486(16) 0.0451(17) 0.0060(14) -0.0062(16) 0.0212(15)
C8A 0.0367(13) 0.0432(15) 0.0415(15) 0.0011(13) -0.0059(12) -0.0061(11)
C8B 0.0446(15) 0.0412(15) 0.0589(17) 0.0056(15) -0.0197(14) -0.0129(13)
C9A 0.0549(16) 0.0530(16) 0.0500(17) -0.0092(14) 0.0003(14) -0.0099(14)
C9B 0.096(2) 0.066(2) 0.0590(18) -0.0086(19) -0.004(2) -0.0410(19)
C10A 0.0291(12) 0.0278(12) 0.0355(15) -0.0017(11) -0.0014(11) 0.0001(10)
C10B 0.0308(12) 0.0281(12) 0.0293(14) -0.0045(11) -0.0014(10) -0.0022(10)
C11A 0.0384(14) 0.0533(16) 0.064(2) 0.0129(16) -0.0061(15) -0.0150(12)
C11B 0.0309(12) 0.0379(13) 0.0532(17) 0.0029(14) -0.0022(12) -0.0058(11)
C12A 0.0360(14) 0.0445(15) 0.0551(18) 0.0009(15) 0.0115(13) -0.0081(12)
C12B 0.0323(13) 0.0362(13) 0.0440(15) -0.0008(13) 0.0104(11) -0.0047(11)
C13A 0.078(2) 0.073(2) 0.064(2) 0.0241(18) -0.0047(18) -0.0367(18)
C13B 0.0571(16) 0.0447(15) 0.0450(16) 0.0022(15) 0.0070(14) -0.0051(13)
N1A 0.0595(15) 0.0628(15) 0.0256(12) 0.0028(12) -0.0029(11) -0.0209(14)
N1B 0.0534(15) 0.0714(16) 0.0225(11) -0.0008(12) 0.0006(11) -0.0130(14)
N1C 0.0460(19) 0.070(2) 0.0205(16) 0 0 0.0133(18)
N2A 0.0328(10) 0.0307(10) 0.0293(11) 0.0019(10) -0.0001(9) -0.0033(9)
N2B 0.0321(11) 0.0328(10) 0.0264(10) -0.0009(9) 0.0005(9) -0.0042(9)
N2C 0.0287(14) 0.0339(14) 0.0212(13) 0 0 0.0055(13)
N3A 0.0383(11) 0.0379(11) 0.0319(13) 0.0012(10) -0.0029(9) -0.0087(9)
N3B 0.0411(11) 0.0411(11) 0.0370(13) 0.0052(10) -0.0090(10) -0.0132(10)
N3C 0.0384(11) 0.0401(11) 0.0280(12) -0.0001(9) -0.0048(9) 0.0125(9)
N4A 0.0367(11) 0.0360(11) 0.0374(13) 0.0014(10) 0.0038(9) -0.0068(9)
N4B 0.0373(11) 0.0379(11) 0.0324(13) -0.0025(10) 0.0033(9) -0.0115(9)
O1A 0.0366(9) 0.0447(9) 0.0381(10) 0.0024(9) 0.0039(8) -0.0112(8)
O1B 0.0384(9) 0.0587(11) 0.0450(10) -0.0015(10) 0.0066(9) -0.0182(9)
O1C 0.0369(9) 0.0565(10) 0.0355(10) -0.0034(9) 0.0036(8) 0.0186(8)
O2A 0.0384(9) 0.0552(10) 0.0427(10) -0.0018(10) -0.0057(8) -0.0132(9)
O2B 0.0364(8) 0.0484(10) 0.0384(10) -0.0049(9) -0.0033(8) -0.0147(8)

loop_
_geom_bond_atom_site_label_1
_geom_bond_atom_site_label_2
_geom_bond_distance
_geom_bond_site_symmetry_2
_geom_bond_publ_flag
C1A N1A 1.349(3) . ?
C1A C5A 1.393(3) . ?
C1A C2A 1.404(3) . ?
C1B N1B 1.344(3) . ?
C1B C5B 1.399(3) . ?
C1B C2B 1.403(3) . ?
C1C N1C 1.352(4) . ?
C1C C2C 1.400(3) 2_675 ?
C1C C2C 1.400(3) . ?
C2A C3A 1.380(3) . ?
C2A H2A 0.95 . ?
C2B C3B 1.375(3) . ?
C2B H2B 0.95 . ?
C2C C3C 1.376(3) . ?
C2C H2C 0.95 . ?
C3A N2A 1.354(3) . ?
C3A C6A 1.483(3) . ?
C3B N2B 1.349(3) . ?
C3B C6B 1.484(3) . ?
C3C N2C 1.348(2) . ?
C3C C4C 1.486(3) . ?
C4A N2A 1.355(3) . ?
C4A C5A 1.377(3) . ?
C4A C10A 1.482(3) . ?
C4B N2B 1.345(3) . ?
C4B C5B 1.382(3) . ?
C4B C10B 1.478(3) . ?
C4C N3C 1.260(3) . ?
C4C O1C 1.365(2) . ?
C5A H5A 0.95 . ?
C5B H5B 0.95 . ?
C5C O1C 1.441(3) . ?
C5C C6C 1.532(4) . ?
C5C H5C1 0.99 . ?
C5C H5C2 0.99 . ?
C6A N3A 1.263(3) . ?
C6A O1A 1.360(3) . ?
C6B N3B 1.260(3) . ?
C6B O1B 1.358(2) . ?
C6C N3C 1.483(3) . ?
C6C C7C 1.517(3) . ?
C6C H6C 1 . ?
C7A O1A 1.450(3) . ?
C7A C8A 1.529(4) . ?
C7A H7A1 0.99 . ?
C7A H7A2 0.99 . ?
C7B O1B 1.439(3) . ?
C7B C8B 1.522(4) . ?
C7B H7B1 0.99 . ?
C7B H7B2 0.99 . ?
C7C H7C1 0.98 . ?
C7C H7C2 0.98 . ?
C7C H7C3 0.98 . ?
C8A N3A 1.481(3) . ?
C8A C9A 1.513(3) . ?
C8A H8A 1 . ?
C8B N3B 1.485(3) . ?
C8B C9B 1.520(3) . ?
C8B H8B 1 . ?
C9A H9A1 0.98 . ?
C9A H9A2 0.98 . ?
C9A H9A3 0.98 . ?
C9B H9B1 0.98 . ?
C9B H9B2 0.98 . ?
C9B H9B3 0.98 . ?
C10A N4A 1.268(3) . ?
C10A O2A 1.361(3) . ?
C10B N4B 1.261(3) . ?
C10B O2B 1.363(2) . ?
C11A O2A 1.445(3) . ?
C11A C12A 1.535(4) . ?
C11A H11A 0.99 . ?
C11A H11B 0.99 . ?
C11B O2B 1.446(3) . ?
C11B C12B 1.534(4) . ?
C11B H11C 0.99 . ?
C11B H11D 0.99 . ?
C12A N4A 1.484(3) . ?
C12A C13A 1.508(4) . ?
C12A H12A 1 . ?
C12B N4B 1.486(3) . ?
C12B C13B 1.518(3) . ?
C12B H12B 1 . ?
C13A H13A 0.98 . ?
C13A H13B 0.98 . ?
C13A H13C 0.98 . ?
C13B H13D 0.98 . ?
C13B H13E 0.98 . ?
C13B H13F 0.98 . ?
N1A H1A1 0.93(3) . ?
N1A H1A2 1.01(2) . ?
N1B H1B1 0.97(3) . ?
N1B H1B2 1.04(2) . ?
N1C H1C1 0.95(2) . ?
N2C C3C 1.348(2) 2_675 ?
